data_7131142
loop_
_publ_author_name
'Okumi, Tatsuki'
'Mori, Atsunori'
'Okano, Kentaro'

_publ_section_title
;
 Regiocontrolled halogen dance of 2,5-dibromopyrroles using equilibrium
 between dibromopyrrolyllithiums.
;
_journal_issue 8
_journal_name_full 'Chemical communications (Cambridge, England)'
_journal_page_first 1046
_journal_page_last 1049
_journal_paper_doi 10.1039/d2cc06373e
_journal_volume 59
_journal_year 2023
_chemical_formula_moiety 'C6 H8 Br2 N2 O2 S'
_chemical_formula_sum 'C6 H8 Br2 N2 O2 S'
_chemical_formula_weight 332.02
_chemical_name_systematic 2,4-dibromo-N,N-dimethyl-1H-pyrrole-1-sulfonamide
_space_group_crystal_system monoclinic
_space_group_IT_number 14
_space_group_name_Hall '-P 2ybc'
_space_group_name_H-M_alt 'P 1 21/c 1'
_atom_sites_solution_hydrogens geom
_atom_sites_solution_primary dual
_audit_creation_date 2022-07-08
_audit_creation_method
;
Olex2 1.5
(compiled 2022.04.07 svn.rca3783a0 for OlexSys, GUI svn.r6498)
;
_audit_update_record
;
2022-07-08 deposited with the CCDC.	2022-12-22 downloaded from the CCDC.
;
_cell_angle_alpha 90
_cell_angle_beta 98.120(3)
_cell_angle_gamma 90
_cell_formula_units_Z 4
_cell_length_a 12.6616(4)
_cell_length_b 10.2608(3)
_cell_length_c 7.9533(3)
_cell_measurement_reflns_used 14132
_cell_measurement_temperature 100.15
_cell_measurement_theta_max 30.8310
_cell_measurement_theta_min 1.8540
_cell_volume 1022.92(6)
_computing_cell_refinement 'CrysAlisPro 1.171.41.93a (Rigaku OD, 2020)'
_computing_data_collection 'CrysAlisPro 1.171.41.93a (Rigaku OD, 2020)'
_computing_data_reduction 'CrysAlisPro 1.171.41.93a (Rigaku OD, 2020)'
_computing_molecular_graphics 'Olex2 1.5 (Dolomanov et al., 2009)'
_computing_publication_material 'Olex2 1.5 (Dolomanov et al., 2009)'
_computing_structure_refinement 'SHELXL 2018/3 (Sheldrick, 2015)'
_computing_structure_solution 'SHELXT 2018/2 (Sheldrick, 2018)'
_diffrn_ambient_temperature 100.15
_diffrn_measured_fraction_theta_full 1.000
_diffrn_measured_fraction_theta_max 0.942
_diffrn_measurement_device_type 'dtrek-CrysAlisPro-abstract goniometer imported rigaku-d*trek images'
_diffrn_measurement_method '\w scans'
_diffrn_radiation_type MoK\a
_diffrn_radiation_wavelength 0.71073
_diffrn_reflns_av_R_equivalents 0.0433
_diffrn_reflns_av_unetI/netI 0.0302
_diffrn_reflns_Laue_measured_fraction_full 1.000
_diffrn_reflns_Laue_measured_fraction_max 0.942
_diffrn_reflns_limit_h_max 17
_diffrn_reflns_limit_h_min -17
_diffrn_reflns_limit_k_max 14
_diffrn_reflns_limit_k_min -14
_diffrn_reflns_limit_l_max 10
_diffrn_reflns_limit_l_min -10
_diffrn_reflns_number 21451
_diffrn_reflns_point_group_measured_fraction_full 1.000
_diffrn_reflns_point_group_measured_fraction_max 0.942
_diffrn_reflns_theta_full 25.242
_diffrn_reflns_theta_max 30.814
_diffrn_reflns_theta_min 1.625
_diffrn_source 'fine-focus sealed X-ray tube'
_exptl_absorpt_coefficient_mu 8.098
_exptl_absorpt_correction_T_max 1.00000
_exptl_absorpt_correction_T_min 0.78209
_exptl_absorpt_correction_type multi-scan
_exptl_absorpt_process_details
;
CrysAlisPro 1.171.41.93a (Rigaku Oxford Diffraction, 2020)
Empirical absorption correction using spherical harmonics,
implemented in SCALE3 ABSPACK scaling algorithm.
;
_exptl_crystal_colour 'clear colourless'
_exptl_crystal_colour_lustre clear
_exptl_crystal_colour_primary colourless
_exptl_crystal_density_diffrn 2.156
_exptl_crystal_description block
_exptl_crystal_F_000 640
_exptl_crystal_size_max 0.02
_exptl_crystal_size_mid 0.01
_exptl_crystal_size_min 0.01
_refine_diff_density_max 0.513
_refine_diff_density_min -0.504
_refine_diff_density_rms 0.110
_refine_ls_extinction_method none
_refine_ls_goodness_of_fit_ref 1.027
_refine_ls_hydrogen_treatment constr
_refine_ls_matrix_type full
_refine_ls_number_parameters 120
_refine_ls_number_reflns 3030
_refine_ls_number_restraints 0
_refine_ls_restrained_S_all 1.027
_refine_ls_R_factor_all 0.0405
_refine_ls_R_factor_gt 0.0290
_refine_ls_shift/su_max 0.001
_refine_ls_shift/su_mean 0.000
_refine_ls_structure_factor_coef Fsqd
_refine_ls_weighting_details 'w=1/[\s^2^(Fo^2^)+(0.0237P)^2^+0.9167P] where P=(Fo^2^+2Fc^2^)/3'
_refine_ls_weighting_scheme calc
_refine_ls_wR_factor_gt 0.0546
_refine_ls_wR_factor_ref 0.0576
_reflns_Friedel_coverage 0.000
_reflns_number_gt 2564
_reflns_number_total 3030
_reflns_threshold_expression 'I > 2\s(I)'
_cod_data_source_file d2cc06373e2.cif
_cod_data_source_block okano_okm_514_autored
_cod_depositor_comments 'Adding full bibliography for 7131142.cif.'
_cod_database_code 7131142
_shelx_shelxl_version_number 2018/3
_shelx_space_group_comment
;
The symmetry employed for this shelxl refinement is uniquely defined
by the following loop, which should always be used as a source of
symmetry information in preference to the above space-group names.
They are only intended as comments.
;
_olex2_refinement_description
;
1. Fixed Uiso
 At 1.2 times of:
  All C(H) groups
 At 1.5 times of:
  All C(H,H,H) groups
2.a Aromatic/amide H refined with riding coordinates:
 C4(H4), C2(H2)
2.b Idealised Me refined as rotating group:
 C6(H6A,H6B,H6C), C5(H5A,H5B,H5C)
;
_olex2_submission_original_sample_id OKANO_OKM_514
_olex2_submission_special_instructions 'No special instructions were received'

loop_
_space_group_symop_operation_xyz
'x, y, z'
'-x, y+1/2, -z+1/2'
'-x, -y, -z'
'x, -y-1/2, z-1/2'

loop_
_atom_site_label
_atom_site_type_symbol
_atom_site_fract_x
_atom_site_fract_y
_atom_site_fract_z
_atom_site_U_iso_or_equiv
_atom_site_adp_type
_atom_site_occupancy
_atom_site_site_symmetry_order
_atom_site_calc_flag
_atom_site_refinement_flags_posn
_atom_site_refinement_flags_adp
_atom_site_refinement_flags_occupancy
_atom_site_disorder_assembly
_atom_site_disorder_group
Br2 Br 0.84953(2) 0.29865(2) 0.36072(3) 0.01780(7) Uani 1 1 d . . . . .
Br1 Br 0.90311(2) 0.67634(3) 0.90684(3) 0.02854(8) Uani 1 1 d . . . . .
S1 S 0.62815(4) 0.61480(5) 0.75864(7) 0.01309(11) Uani 1 1 d . . . . .
O2 O 0.54210(13) 0.60893(16) 0.6231(2) 0.0183(3) Uani 1 1 d . . . . .
O1 O 0.66073(13) 0.73421(15) 0.8396(2) 0.0201(3) Uani 1 1 d . . . . .
N1 N 0.73443(14) 0.55952(18) 0.6702(2) 0.0134(4) Uani 1 1 d . . . . .
N2 N 0.60562(15) 0.51027(18) 0.8997(2) 0.0150(4) Uani 1 1 d . . . . .
C3 C 0.81970(17) 0.4226(2) 0.5216(3) 0.0130(4) Uani 1 1 d . . . . .
C1 C 0.84301(17) 0.5658(2) 0.7331(3) 0.0160(4) Uani 1 1 d . . . . .
C4 C 0.72145(17) 0.4679(2) 0.5389(3) 0.0135(4) Uani 1 1 d . . . . .
H4 H 0.655960 0.442304 0.473995 0.016 Uiso 1 1 calc R U . . .
C2 C 0.89738(17) 0.4833(2) 0.6427(3) 0.0163(4) Uani 1 1 d . . . . .
H2 H 0.972267 0.469113 0.657500 0.020 Uiso 1 1 calc R U . . .
C6 C 0.56645(19) 0.3811(2) 0.8380(3) 0.0207(5) Uani 1 1 d . . . . .
H6A H 0.513100 0.391703 0.736933 0.031 Uiso 1 1 calc R U . . .
H6B H 0.533997 0.336650 0.926993 0.031 Uiso 1 1 calc R U . . .
H6C H 0.626226 0.329059 0.808939 0.031 Uiso 1 1 calc R U . . .
C5 C 0.6806(2) 0.5058(2) 1.0586(3) 0.0218(5) Uani 1 1 d . . . . .
H5A H 0.745333 0.459026 1.039334 0.033 Uiso 1 1 calc R U . . .
H5B H 0.647221 0.460597 1.146012 0.033 Uiso 1 1 calc R U . . .
H5C H 0.699337 0.594809 1.096412 0.033 Uiso 1 1 calc R U . . .

loop_
_atom_site_aniso_label
_atom_site_aniso_U_11
_atom_site_aniso_U_22
_atom_site_aniso_U_33
_atom_site_aniso_U_23
_atom_site_aniso_U_13
_atom_site_aniso_U_12
Br2 0.01579(12) 0.02135(12) 0.01639(11) -0.00298(9) 0.00266(8) 0.00351(9)
Br1 0.02135(14) 0.03933(16) 0.02487(14) -0.01503(11) 0.00299(10) -0.01393(11)
S1 0.0146(3) 0.0110(2) 0.0138(2) -0.00096(19) 0.00233(19) 0.00113(19)
O2 0.0170(8) 0.0182(8) 0.0188(8) -0.0013(7) -0.0012(6) 0.0038(6)
O1 0.0257(9) 0.0110(7) 0.0234(9) -0.0038(6) 0.0025(7) -0.0004(7)
N1 0.0130(9) 0.0164(9) 0.0110(8) -0.0022(7) 0.0020(7) -0.0019(7)
N2 0.0161(9) 0.0148(9) 0.0151(9) 0.0004(7) 0.0054(7) -0.0008(7)
C3 0.0158(10) 0.0141(10) 0.0092(9) 0.0011(8) 0.0022(8) -0.0001(8)
C1 0.0149(11) 0.0196(11) 0.0136(10) -0.0027(9) 0.0018(8) -0.0066(9)
C4 0.0167(11) 0.0148(10) 0.0089(10) -0.0020(8) 0.0013(8) -0.0016(9)
C2 0.0107(10) 0.0230(12) 0.0155(11) 0.0021(9) 0.0023(8) -0.0031(9)
C6 0.0211(12) 0.0129(10) 0.0294(13) 0.0001(9) 0.0083(10) -0.0027(9)
C5 0.0250(13) 0.0249(12) 0.0154(11) 0.0029(9) 0.0027(9) 0.0020(10)

loop_
_atom_type_symbol
_atom_type_description
_atom_type_scat_dispersion_real
_atom_type_scat_dispersion_imag
_atom_type_scat_source
C C 0.0033 0.0016 'International Tables Vol C Tables 4.2.6.8 and 6.1.1.4'
H H 0.0000 0.0000 'International Tables Vol C Tables 4.2.6.8 and 6.1.1.4'
N N 0.0061 0.0033 'International Tables Vol C Tables 4.2.6.8 and 6.1.1.4'
O O 0.0106 0.0060 'International Tables Vol C Tables 4.2.6.8 and 6.1.1.4'
S S 0.1246 0.1234 'International Tables Vol C Tables 4.2.6.8 and 6.1.1.4'
Br Br -0.2901 2.4595 'International Tables Vol C Tables 4.2.6.8 and 6.1.1.4'

loop_
_geom_angle_atom_site_label_1
_geom_angle_atom_site_label_2
_geom_angle_atom_site_label_3
_geom_angle
_geom_angle_site_symmetry_1
_geom_angle_site_symmetry_3
_geom_angle_publ_flag
O2 S1 N1 103.81(9) . . ?
O2 S1 N2 107.96(10) . . ?
O1 S1 O2 121.57(10) . . ?
O1 S1 N1 106.22(10) . . ?
O1 S1 N2 109.21(10) . . ?
N2 S1 N1 107.15(9) . . ?
C1 N1 S1 129.26(15) . . ?
C1 N1 C4 107.73(18) . . ?
C4 N1 S1 121.12(15) . . ?
C6 N2 S1 116.90(15) . . ?
C5 N2 S1 117.66(16) . . ?
C5 N2 C6 113.83(18) . . ?
C4 C3 Br2 125.29(16) . . ?
C4 C3 C2 109.82(19) . . ?
C2 C3 Br2 124.88(16) . . ?
N1 C1 Br1 124.84(17) . . ?
C2 C1 Br1 125.92(17) . . ?
C2 C1 N1 109.18(19) . . ?
N1 C4 H4 126.4 . . ?
C3 C4 N1 107.13(19) . . ?
C3 C4 H4 126.4 . . ?
C3 C2 H2 126.9 . . ?
C1 C2 C3 106.13(19) . . ?
C1 C2 H2 126.9 . . ?
N2 C6 H6A 109.5 . . ?
N2 C6 H6B 109.5 . . ?
N2 C6 H6C 109.5 . . ?
H6A C6 H6B 109.5 . . ?
H6A C6 H6C 109.5 . . ?
H6B C6 H6C 109.5 . . ?
N2 C5 H5A 109.5 . . ?
N2 C5 H5B 109.5 . . ?
N2 C5 H5C 109.5 . . ?
H5A C5 H5B 109.5 . . ?
H5A C5 H5C 109.5 . . ?
H5B C5 H5C 109.5 . . ?

loop_
_geom_bond_atom_site_label_1
_geom_bond_atom_site_label_2
_geom_bond_distance
_geom_bond_site_symmetry_2
_geom_bond_publ_flag
Br2 C3 1.880(2) . ?
Br1 C1 1.865(2) . ?
S1 O2 1.4215(16) . ?
S1 O1 1.4180(16) . ?
S1 N1 1.7013(19) . ?
S1 N2 1.6063(19) . ?
N1 C1 1.396(3) . ?
N1 C4 1.397(3) . ?
N2 C6 1.475(3) . ?
N2 C5 1.471(3) . ?
C3 C4 1.353(3) . ?
C3 C2 1.419(3) . ?
C1 C2 1.359(3) . ?
C4 H4 0.9500 . ?
C2 H2 0.9500 . ?
C6 H6A 0.9800 . ?
C6 H6B 0.9800 . ?
C6 H6C 0.9800 . ?
C5 H5A 0.9800 . ?
C5 H5B 0.9800 . ?
C5 H5C 0.9800 . ?

loop_
_geom_torsion_atom_site_label_1
_geom_torsion_atom_site_label_2
_geom_torsion_atom_site_label_3
_geom_torsion_atom_site_label_4
_geom_torsion
_geom_torsion_site_symmetry_1
_geom_torsion_site_symmetry_2
_geom_torsion_site_symmetry_3
_geom_torsion_site_symmetry_4
_geom_torsion_publ_flag
Br2 C3 C4 N1 -179.04(15) . . . . ?
Br2 C3 C2 C1 179.80(16) . . . . ?
Br1 C1 C2 C3 -178.18(16) . . . . ?
S1 N1 C1 Br1 -17.2(3) . . . . ?
S1 N1 C1 C2 165.41(17) . . . . ?
S1 N1 C4 C3 -166.84(15) . . . . ?
O2 S1 N1 C1 167.0(2) . . . . ?
O2 S1 N1 C4 -30.65(19) . . . . ?
O2 S1 N2 C6 43.48(18) . . . . ?
O2 S1 N2 C5 -175.52(16) . . . . ?
O1 S1 N1 C1 37.8(2) . . . . ?
O1 S1 N1 C4 -159.92(16) . . . . ?
O1 S1 N2 C6 177.56(16) . . . . ?
O1 S1 N2 C5 -41.43(19) . . . . ?
N1 S1 N2 C6 -67.79(17) . . . . ?
N1 S1 N2 C5 73.22(18) . . . . ?
N1 C1 C2 C3 -0.9(3) . . . . ?
N2 S1 N1 C1 -78.9(2) . . . . ?
N2 S1 N1 C4 83.45(18) . . . . ?
C1 N1 C4 C3 -1.1(2) . . . . ?
C4 N1 C1 Br1 178.60(16) . . . . ?
C4 N1 C1 C2 1.2(3) . . . . ?
C4 C3 C2 C1 0.2(3) . . . . ?
C2 C3 C4 N1 0.6(2) . . . . ?
